data_4119619
loop_
_publ_author_name
'Julien Lieffrig'
'Olivier Jeannin'
'Marc Fourmigu\'e'

_publ_section_title
;
 Expanded Halogen-Bonded Anion Organic Networks with Star-Shaped
 Iodoethynyl-Substituted Molecules: From Corrugated 2D Hexagonal Lattices
 to Pyrite-Type 2-Fold Interpenetrated Cubic Lattices
;
_journal_name_full 'Journal of the American Chemical Society'
_journal_page_first 6200
_journal_page_last 6210
_journal_paper_doi 10.1021/ja400740v
_journal_volume 135
_journal_year 2013
_chemical_formula_moiety 'C12 F3 I3'
_chemical_formula_sum 'C12 F3 I3'
_chemical_formula_weight 581.82
_chemical_name_systematic
; 
 ? 
;
_space_group_IT_number 2
_symmetry_cell_setting triclinic
_symmetry_space_group_name_Hall '-P 1'
_symmetry_space_group_name_H-M 'P -1'
_atom_sites_solution_hydrogens none
_atom_sites_solution_primary direct
_atom_sites_solution_secondary difmap
_audit_creation_method SHELXL-97
_cell_angle_alpha 89.153(4)
_cell_angle_beta 87.442(3)
_cell_angle_gamma 76.337(4)
_cell_formula_units_Z 2
_cell_length_a 4.5919(3)
_cell_length_b 9.1244(6)
_cell_length_c 17.0661(12)
_cell_measurement_reflns_used 5830
_cell_measurement_temperature 150(2)
_cell_measurement_theta_max 27.42
_cell_measurement_theta_min 2.59
_cell_volume 694.11(8)
_computing_cell_refinement 'Bruker SMART (Bruker, 2002)'
_computing_data_collection 'Bruker SAINT (Bruker, 2002)'
_computing_data_reduction 'Bruker SAINT (Bruker, 2002)'
_computing_molecular_graphics 'Ortep-3 for Windows (Farrugia, 1997)'
_computing_publication_material 'WinGX publication routines (Farrugia, 1999)'
_computing_structure_refinement 'SHELXL-97 (Sheldrick, 1997)'
_computing_structure_solution 'SIR97 (ALtomare et al., 1999))'
_diffrn_ambient_temperature 150(2)
_diffrn_detector 'CCD plate'
_diffrn_measured_fraction_theta_full 0.979
_diffrn_measured_fraction_theta_max 0.979
_diffrn_measurement_device_type 'APEXII, Bruker-AXS'
_diffrn_measurement_method 'CCD rotation images, thin slices'
_diffrn_radiation_monochromator graphite
_diffrn_radiation_probe x-ray
_diffrn_radiation_type MoK\a
_diffrn_radiation_wavelength 0.71073
_diffrn_reflns_av_R_equivalents 0.0295
_diffrn_reflns_av_sigmaI/netI 0.0280
_diffrn_reflns_limit_h_max 5
_diffrn_reflns_limit_h_min -5
_diffrn_reflns_limit_k_max 11
_diffrn_reflns_limit_k_min -11
_diffrn_reflns_limit_l_max 22
_diffrn_reflns_limit_l_min -22
_diffrn_reflns_number 10672
_diffrn_reflns_theta_full 27.43
_diffrn_reflns_theta_max 27.43
_diffrn_reflns_theta_min 1.19
_exptl_absorpt_coefficient_mu 6.766
_exptl_absorpt_correction_T_max 0.475
_exptl_absorpt_correction_T_min 0.143
_exptl_absorpt_correction_type multi-scan
_exptl_absorpt_process_details
;
  [Sheldrick, G.M. (2002). SADABS Bruker AXS Inc., Madison, Wisconsin, USA]
;
_exptl_crystal_colour colorless
_exptl_crystal_density_diffrn 2.784
_exptl_crystal_description prism
_exptl_crystal_F_000 516
_exptl_crystal_size_max 0.34
_exptl_crystal_size_mid 0.25
_exptl_crystal_size_min 0.11
_refine_diff_density_max 0.650
_refine_diff_density_min -0.516
_refine_diff_density_rms 0.116
_refine_ls_extinction_method none
_refine_ls_goodness_of_fit_ref 1.124
_refine_ls_hydrogen_treatment none
_refine_ls_matrix_type full
_refine_ls_number_parameters 163
_refine_ls_number_reflns 3082
_refine_ls_number_restraints 0
_refine_ls_restrained_S_all 1.124
_refine_ls_R_factor_all 0.0251
_refine_ls_R_factor_gt 0.0210
_refine_ls_shift/su_max 0.004
_refine_ls_shift/su_mean 0.000
_refine_ls_structure_factor_coef Fsqd
_refine_ls_weighting_details 'calc w=1/[\s^2^(Fo^2^)+(0.0000P)^2^+1.3887P] where P=(Fo^2^+2Fc^2^)/3'
_refine_ls_weighting_scheme calc
_refine_ls_wR_factor_gt 0.0403
_refine_ls_wR_factor_ref 0.0482
_reflns_number_gt 2759
_reflns_number_total 3082
_reflns_threshold_expression >2sigma(I)
_cod_data_source_file ja400740v_si_001_02.cif
_cod_data_source_block mol1
_cod_database_code 4119619

loop_
_symmetry_equiv_pos_as_xyz
'x, y, z'
'-x, -y, -z'

loop_
_atom_site_label
_atom_site_type_symbol
_atom_site_fract_x
_atom_site_fract_y
_atom_site_fract_z
_atom_site_U_iso_or_equiv
_atom_site_adp_type
_atom_site_occupancy
_atom_site_symmetry_multiplicity
_atom_site_calc_flag
C1 C 0.2581(8) 0.4873(4) 0.6683(2) 0.0224(7) Uani 1 1 d
C2 C 0.4997(8) 0.3659(4) 0.6505(2) 0.0215(7) Uani 1 1 d
C3 C 0.6911(7) 0.3151(4) 0.7111(2) 0.0224(7) Uani 1 1 d
C4 C 0.6556(8) 0.3768(4) 0.7858(2) 0.0222(7) Uani 1 1 d
C5 C 0.4111(8) 0.5001(4) 0.79816(19) 0.0212(7) Uani 1 1 d
C6 C 0.2061(8) 0.5586(4) 0.7410(2) 0.0225(7) Uani 1 1 d
C7 C 0.5494(8) 0.2959(4) 0.5751(2) 0.0266(8) Uani 1 1 d
C8 C 0.6015(8) 0.2319(4) 0.5141(2) 0.0271(8) Uani 1 1 d
C9 C 0.8502(8) 0.3219(4) 0.8482(2) 0.0252(8) Uani 1 1 d
C10 C 0.9959(8) 0.2843(4) 0.9049(2) 0.0274(8) Uani 1 1 d
C11 C -0.0387(8) 0.6856(4) 0.7579(2) 0.0247(8) Uani 1 1 d
C12 C -0.2375(8) 0.7917(4) 0.7752(2) 0.0244(8) Uani 1 1 d
F1 F 0.0627(4) 0.5380(2) 0.61269(12) 0.0290(5) Uani 1 1 d
F2 F 0.9280(4) 0.1983(2) 0.69678(12) 0.0308(5) Uani 1 1 d
F3 F 0.3695(5) 0.5651(2) 0.86905(12) 0.0295(5) Uani 1 1 d
I1 I 0.69117(6) 0.11916(3) 0.413350(14) 0.03438(8) Uani 1 1 d
I2 I 1.21360(6) 0.22961(4) 1.003632(15) 0.04480(9) Uani 1 1 d
I3 I -0.55665(5) 0.97475(3) 0.804617(14) 0.02772(7) Uani 1 1 d

loop_
_atom_site_aniso_label
_atom_site_aniso_U_11
_atom_site_aniso_U_22
_atom_site_aniso_U_33
_atom_site_aniso_U_23
_atom_site_aniso_U_13
_atom_site_aniso_U_12
C1 0.0218(17) 0.0240(18) 0.0216(18) 0.0032(14) -0.0041(14) -0.0058(14)
C2 0.0242(17) 0.0195(17) 0.0205(17) -0.0012(14) -0.0001(13) -0.0045(14)
C3 0.0202(17) 0.0190(17) 0.0255(18) -0.0018(14) 0.0018(14) -0.0002(14)
C4 0.0209(17) 0.0233(18) 0.0222(18) 0.0014(14) -0.0031(13) -0.0046(14)
C5 0.0231(17) 0.0219(18) 0.0179(17) -0.0029(14) 0.0018(13) -0.0039(14)
C6 0.0224(17) 0.0196(17) 0.0253(18) -0.0015(14) 0.0003(14) -0.0049(14)
C7 0.0297(19) 0.0247(19) 0.0244(19) 0.0010(15) -0.0023(15) -0.0043(15)
C8 0.0295(19) 0.027(2) 0.0235(19) -0.0017(15) -0.0020(15) -0.0030(16)
C9 0.0241(18) 0.0243(19) 0.0240(19) -0.0026(15) 0.0013(15) 0.0003(15)
C10 0.0260(19) 0.030(2) 0.0226(18) -0.0018(15) -0.0003(15) 0.0013(16)
C11 0.0242(18) 0.0266(19) 0.0223(18) -0.0002(15) -0.0019(14) -0.0040(15)
C12 0.0239(18) 0.0230(18) 0.0236(18) -0.0022(15) -0.0050(14) 0.0007(15)
F1 0.0296(11) 0.0281(11) 0.0268(11) -0.0004(9) -0.0098(9) -0.0002(9)
F2 0.0266(11) 0.0298(12) 0.0292(12) -0.0040(9) 0.0006(9) 0.0065(9)
F3 0.0317(11) 0.0317(12) 0.0206(11) -0.0061(9) -0.0013(8) 0.0017(9)
I1 0.04962(17) 0.03372(15) 0.02042(13) -0.00642(10) 0.00299(11) -0.01153(12)
I2 0.03690(16) 0.0665(2) 0.02099(13) -0.00279(13) -0.00723(11) 0.00902(14)
I3 0.02538(13) 0.02382(13) 0.02946(13) -0.00458(10) -0.00249(9) 0.00371(9)

loop_
_atom_type_symbol
_atom_type_description
_atom_type_scat_dispersion_real
_atom_type_scat_dispersion_imag
_atom_type_scat_source
C C 0.0033 0.0016 'International Tables Vol C Tables 4.2.6.8 and 6.1.1.4'
F F 0.0171 0.0103 'International Tables Vol C Tables 4.2.6.8 and 6.1.1.4'
I I -0.4742 1.8119 'International Tables Vol C Tables 4.2.6.8 and 6.1.1.4'

loop_
_geom_angle_atom_site_label_1
_geom_angle_atom_site_label_2
_geom_angle_atom_site_label_3
_geom_angle
F1 C1 C6 117.7(3)
F1 C1 C2 118.3(3)
C6 C1 C2 124.0(3)
C3 C2 C1 115.9(3)
C3 C2 C7 121.3(3)
C1 C2 C7 122.8(3)
F2 C3 C4 117.5(3)
F2 C3 C2 118.1(3)
C4 C3 C2 124.5(3)
C3 C4 C5 115.9(3)
C3 C4 C9 124.0(3)
C5 C4 C9 120.1(3)
F3 C5 C6 118.1(3)
F3 C5 C4 118.2(3)
C6 C5 C4 123.7(3)
C1 C6 C5 116.0(3)
C1 C6 C11 123.4(3)
C5 C6 C11 120.6(3)
C8 C7 C2 176.6(4)
C7 C8 I1 178.4(3)
C10 C9 C4 174.2(4)
C9 C10 I2 176.0(3)
C12 C11 C6 177.1(4)
C11 C12 I3 177.5(3)

loop_
_geom_bond_atom_site_label_1
_geom_bond_atom_site_label_2
_geom_bond_distance
C1 F1 1.337(4)
C1 C6 1.395(5)
C1 C2 1.396(5)
C2 C3 1.390(5)
C2 C7 1.431(5)
C3 F2 1.347(4)
C3 C4 1.389(5)
C4 C5 1.400(5)
C4 C9 1.428(5)
C5 F3 1.341(4)
C5 C6 1.397(5)
C6 C11 1.434(5)
C7 C8 1.187(5)
C8 I1 1.993(4)
C9 C10 1.200(5)
C10 I2 1.994(4)
C11 C12 1.193(5)
C12 I3 1.998(3)

loop_
_geom_torsion_atom_site_label_1
_geom_torsion_atom_site_label_2
_geom_torsion_atom_site_label_3
_geom_torsion_atom_site_label_4
_geom_torsion
F1 C1 C2 C3 -178.3(3)
C6 C1 C2 C3 1.2(5)
F1 C1 C2 C7 1.2(5)
C6 C1 C2 C7 -179.3(3)
C1 C2 C3 F2 -179.9(3)
C7 C2 C3 F2 0.6(5)
C1 C2 C3 C4 0.0(5)
C7 C2 C3 C4 -179.5(3)
F2 C3 C4 C5 178.6(3)
C2 C3 C4 C5 -1.2(5)
F2 C3 C4 C9 -1.5(5)
C2 C3 C4 C9 178.7(3)
C3 C4 C5 F3 -179.1(3)
C9 C4 C5 F3 1.0(5)
C3 C4 C5 C6 1.5(5)
C9 C4 C5 C6 -178.4(3)
F1 C1 C6 C5 178.5(3)
C2 C1 C6 C5 -1.0(5)
F1 C1 C6 C11 -2.2(5)
C2 C1 C6 C11 178.4(3)
F3 C5 C6 C1 -179.9(3)
C4 C5 C6 C1 -0.5(5)
F3 C5 C6 C11 0.8(5)
C4 C5 C6 C11 -179.8(3)
C3 C2 C7 C8 11(7)
C1 C2 C7 C8 -169(7)
C2 C7 C8 I1 33(18)
C3 C4 C9 C10 -172(4)
C5 C4 C9 C10 8(4)
C4 C9 C10 I2 11(9)
C1 C6 C11 C12 -175(8)
C5 C6 C11 C12 4(8)
C6 C11 C12 I3 62(12)
